data_1516643
loop_
_publ_author_name
'Awwadi, Firas F.'
'Willett, Roger D.'
'Peterson, Kirk A.'
'Twamley, Brendan'

_publ_section_title
;
 The nature of halogen...halide synthons: theoretical and crystallographic
 studies.
;
_journal_issue 12
_journal_name_full 'The journal of physical chemistry. A'
_journal_page_first 2319
_journal_page_last 2328
_journal_paper_doi 10.1021/jp0660684
_journal_volume 111
_journal_year 2007
_chemical_formula_sum 'C5 H5 Br I N'
_chemical_formula_weight 285.91
_chemical_name_systematic
; 
 ? 
;
_space_group_IT_number 14
_symmetry_cell_setting monoclinic
_symmetry_space_group_name_Hall '-P 2ybc'
_symmetry_space_group_name_H-M 'P 1 21/c 1'
_atom_sites_solution_hydrogens geom
_atom_sites_solution_primary direct
_atom_sites_solution_secondary difmap
_audit_creation_method SHELXL-97
_cell_angle_alpha 90.00
_cell_angle_beta 94.69(3)
_cell_angle_gamma 90.00
_cell_formula_units_Z 4
_cell_length_a 4.8050(14)
_cell_length_b 14.391(3)
_cell_length_c 11.121(2)
_cell_measurement_reflns_used 40
_cell_measurement_temperature 295(2)
_cell_measurement_theta_max 22.60
_cell_measurement_theta_min 2.84
_cell_volume 766.4(3)
_computing_cell_refinement 'Bruker XSCANS'
_computing_data_collection 'Bruker XSCANS'
_computing_data_reduction 'Bruker SHELXTL'
_computing_molecular_graphics 'Bruker SHELXTL'
_computing_publication_material 'Bruker SHELXTL'
_computing_structure_refinement 'SHELXL-97 (Sheldrick, 1997)'
_computing_structure_solution 'SHELXS-97 (Sheldrick, 1990)'
_diffrn_ambient_temperature 295(2)
_diffrn_measured_fraction_theta_full 0.999
_diffrn_measured_fraction_theta_max 0.999
_diffrn_measurement_device_type 'Bruker P4'
_diffrn_measurement_method '\w scans'
_diffrn_radiation_monochromator graphite
_diffrn_radiation_source 'fine-focus sealed tube'
_diffrn_radiation_type MoK\a
_diffrn_radiation_wavelength 0.71073
_diffrn_reflns_av_R_equivalents 0.0409
_diffrn_reflns_av_sigmaI/netI 0.0463
_diffrn_reflns_limit_h_max 5
_diffrn_reflns_limit_h_min -1
_diffrn_reflns_limit_k_max 1
_diffrn_reflns_limit_k_min -16
_diffrn_reflns_limit_l_max 12
_diffrn_reflns_limit_l_min -12
_diffrn_reflns_number 1893
_diffrn_reflns_theta_full 24.39
_diffrn_reflns_theta_max 24.39
_diffrn_reflns_theta_min 2.32
_diffrn_standards_interval_count 97
_diffrn_standards_number 3
_exptl_absorpt_coefficient_mu 9.295
_exptl_absorpt_correction_T_max 0.1245
_exptl_absorpt_correction_T_min 0.0672
_exptl_absorpt_correction_type empirical
_exptl_crystal_colour colorless
_exptl_crystal_density_diffrn 2.478
_exptl_crystal_density_method 'not measured'
_exptl_crystal_description parallelepiped
_exptl_crystal_F_000 520
_exptl_crystal_size_max 0.35
_exptl_crystal_size_mid 0.5
_exptl_crystal_size_min 0.4
_refine_diff_density_max 0.583
_refine_diff_density_min -0.570
_refine_diff_density_rms 0.129
_refine_ls_extinction_coef 0.0307(13)
_refine_ls_extinction_expression Fc^*^=kFc[1+0.001xFc^2^\l^3^/sin(2\q)]^-1/4^
_refine_ls_extinction_method SHELXL
_refine_ls_goodness_of_fit_ref 1.066
_refine_ls_hydrogen_treatment mixed
_refine_ls_matrix_type full
_refine_ls_number_parameters 74
_refine_ls_number_reflns 1263
_refine_ls_number_restraints 0
_refine_ls_restrained_S_all 1.066
_refine_ls_R_factor_all 0.0463
_refine_ls_R_factor_gt 0.0320
_refine_ls_shift/su_max 0.009
_refine_ls_shift/su_mean 0.001
_refine_ls_structure_factor_coef Fsqd
_refine_ls_weighting_details 'calc w=1/[\s^2^(Fo^2^)+(0.0365P)^2^+0.0653P] where P=(Fo^2^+2Fc^2^)/3'
_refine_ls_weighting_scheme calc
_refine_ls_wR_factor_gt 0.0727
_refine_ls_wR_factor_ref 0.0787
_reflns_number_gt 1003
_reflns_number_total 1263
_reflns_threshold_expression >2sigma(I)
_cod_data_source_file jp0660684si20060917_081838.cif
_cod_data_source_block fa241a
_cod_depositor_comments
;
The following automatic conversions were performed:

'_symmetry_cell_setting' value 'Monoclinic' changed to 'monoclinic'
according to
/usr/data/users/saulius/automatic-downloads/retrospective/ACS/lib/dictionaries/cif_core.dic
dictionary named 'cif_core.dic' version 2.4.2 from 2011-04-26.

Automatic conversion script
Id: cif_fix_values 2281 2013-09-26 08:29:07Z andrius 
;
_cod_original_sg_symbol_H-M P2(1)/c
_cod_database_code 1516643

loop_
_symmetry_equiv_pos_as_xyz
'x, y, z'
'-x, y+1/2, -z+1/2'
'-x, -y, -z'
'x, -y-1/2, z-1/2'

loop_
_atom_site_label
_atom_site_type_symbol
_atom_site_fract_x
_atom_site_fract_y
_atom_site_fract_z
_atom_site_U_iso_or_equiv
_atom_site_adp_type
_atom_site_occupancy
_atom_site_symmetry_multiplicity
_atom_site_calc_flag
_atom_site_refinement_flags
I I 0.38652(9) 0.38711(3) 0.86528(4) 0.0463(2) Uani 1 1 d .
Br3 Br 0.19742(19) 0.37909(5) 0.54652(6) 0.0643(3) Uani 1 1 d .
C2 C 0.2310(13) 0.4341(5) 0.3056(5) 0.0488(16) Uani 1 1 d .
H2A H 0.3662 0.4754 0.3378 0.059 Uiso 1 1 calc R
C3 C 0.0960(13) 0.3757(4) 0.3788(5) 0.0417(14) Uani 1 1 d .
C6 C -0.0325(15) 0.3747(5) 0.1348(6) 0.0546(18) Uani 1 1 d .
H6A H -0.0755 0.3756 0.0518 0.066 Uiso 1 1 calc R
C4 C -0.1005(14) 0.3155(4) 0.3309(5) 0.0512(16) Uani 1 1 d .
H4A H -0.1874 0.2744 0.3805 0.061 Uiso 1 1 calc R
N1 N 0.1632(11) 0.4302(4) 0.1864(5) 0.0511(13) Uani 1 1 d .
H1A H 0.2518 0.4658 0.1405 0.061 Uiso 1 1 calc R
C5 C -0.1706(13) 0.3156(5) 0.2076(5) 0.0542(17) Uani 1 1 d .
H5A H -0.3096 0.2763 0.1741 0.065 Uiso 1 1 calc R

loop_
_atom_site_aniso_label
_atom_site_aniso_U_11
_atom_site_aniso_U_22
_atom_site_aniso_U_33
_atom_site_aniso_U_23
_atom_site_aniso_U_13
_atom_site_aniso_U_12
I 0.0478(3) 0.0439(3) 0.0468(3) -0.00017(18) 0.00267(17) -0.0016(2)
Br3 0.0876(6) 0.0578(5) 0.0461(4) 0.0023(3) -0.0038(4) -0.0079(4)
C2 0.055(4) 0.039(4) 0.051(4) 0.000(3) -0.005(3) -0.007(3)
C3 0.048(4) 0.033(3) 0.043(3) 0.003(3) -0.002(3) 0.004(3)
C6 0.057(4) 0.064(5) 0.042(3) 0.003(3) 0.002(3) 0.018(4)
C4 0.062(4) 0.039(4) 0.052(4) 0.003(3) 0.004(3) -0.008(3)
N1 0.045(3) 0.057(3) 0.053(3) 0.017(3) 0.010(3) -0.002(3)
C5 0.055(4) 0.048(4) 0.058(4) -0.007(3) 0.000(3) 0.004(3)

loop_
_atom_type_symbol
_atom_type_description
_atom_type_scat_dispersion_real
_atom_type_scat_dispersion_imag
_atom_type_scat_source
C C 0.0033 0.0016 'International Tables Vol C Tables 4.2.6.8 and 6.1.1.4'
H H 0.0000 0.0000 'International Tables Vol C Tables 4.2.6.8 and 6.1.1.4'
N N 0.0061 0.0033 'International Tables Vol C Tables 4.2.6.8 and 6.1.1.4'
Br Br -0.2901 2.4595 'International Tables Vol C Tables 4.2.6.8 and 6.1.1.4'
I I -0.4742 1.8119 'International Tables Vol C Tables 4.2.6.8 and 6.1.1.4'

loop_
_geom_angle_atom_site_label_1
_geom_angle_atom_site_label_2
_geom_angle_atom_site_label_3
_geom_angle
N1 C2 C3 118.3(6)
N1 C2 H2A 120.9
C3 C2 H2A 120.9
C4 C3 C2 120.4(6)
C4 C3 Br3 121.2(5)
C2 C3 Br3 118.3(5)
N1 C6 C5 118.3(6)
N1 C6 H6A 120.8
C5 C6 H6A 120.8
C3 C4 C5 119.5(6)
C3 C4 H4A 120.3
C5 C4 H4A 120.3
C6 N1 C2 124.0(6)
C6 N1 H1A 118.0
C2 N1 H1A 118.0
C6 C5 C4 119.4(6)
C6 C5 H5A 120.3
C4 C5 H5A 120.3

loop_
_geom_bond_atom_site_label_1
_geom_bond_atom_site_label_2
_geom_bond_distance
Br3 C3 1.890(6)
C2 N1 1.340(7)
C2 C3 1.370(9)
C2 H2A 0.9300
C3 C4 1.358(8)
C6 N1 1.328(9)
C6 C5 1.381(9)
C6 H6A 0.9300
C4 C5 1.385(8)
C4 H4A 0.9300
N1 H1A 0.8600
C5 H5A 0.9300

loop_
_geom_torsion_atom_site_label_1
_geom_torsion_atom_site_label_2
_geom_torsion_atom_site_label_3
_geom_torsion_atom_site_label_4
_geom_torsion
N1 C2 C3 C4 0.2(10)
N1 C2 C3 Br3 178.6(4)
C2 C3 C4 C5 -2.2(10)
Br3 C3 C4 C5 179.5(5)
C5 C6 N1 C2 -1.7(10)
C3 C2 N1 C6 1.8(10)
N1 C6 C5 C4 -0.4(10)
C3 C4 C5 C6 2.3(10)
